data_7005198
loop_
_publ_author_name
'Sessler, Jonathan L.'
'Melfi, Patricia J.'
'Tomat, Elisa'
'Lynch, Vincent M.'

_publ_section_title
;
 Copper(II) and oxovanadium(v) complexes of hexaphyrin(1.0.1.0.0.0).
;
_journal_issue 6
_journal_name_full 'Dalton transactions (Cambridge, England : 2003)'
_journal_page_first 629
_journal_page_last 632
_journal_paper_doi 10.1039/b617620h
_journal_year 2007
_chemical_formula_moiety 'C44 H53 N6 O, V O2'
_chemical_formula_sum 'C44 H53 N6 O3 V'
_chemical_formula_weight 764.86
_chemical_name_systematic
;
?
;
_space_group_IT_number 2
_symmetry_cell_setting triclinic
_symmetry_space_group_name_Hall '-P 1'
_symmetry_space_group_name_H-M 'P -1'
_atom_sites_solution_hydrogens geom
_atom_sites_solution_primary direct
_atom_sites_solution_secondary difmap
_audit_creation_method SHELXL-97
_cell_angle_alpha 74.891(2)
_cell_angle_beta 65.9560(19)
_cell_angle_gamma 81.4270(19)
_cell_formula_units_Z 2
_cell_length_a 12.6960(5)
_cell_length_b 12.8190(5)
_cell_length_c 13.9100(6)
_cell_measurement_reflns_used 4911
_cell_measurement_temperature 223(2)
_cell_measurement_theta_max 25.0
_cell_measurement_theta_min 1.0
_cell_volume 1993.60(14)
_computing_cell_refinement 'Collect software, Nonius B.V. 1998'
_computing_data_collection 'Collect software, Nonius B.V. 1998'
_computing_data_reduction
;
DENZO and Scalepack (Otwinoski and Minor, 1997)
;
_computing_molecular_graphics 'XP SHELXTL/PC, Siemens Analytical'
_computing_structure_refinement 'XL SHELXTL/PC, Siemens Analytical'
_computing_structure_solution
;

SIR97 - Altomare A., Burla M.C., Camalli M., Cascarano G.L., Giacovazzo C.,
Guagliardi A., Moliterni A.G.G., Polidori G.,Spagna R.
;
_diffrn_ambient_temperature 223(2)
_diffrn_measured_fraction_theta_full 0.990
_diffrn_measured_fraction_theta_max 0.990
_diffrn_measurement_device_type 'Nonius Kappa CCD'
_diffrn_measurement_method '\f and \w scans'
_diffrn_radiation_monochromator graphite
_diffrn_radiation_source 'fine-focus sealed tube'
_diffrn_radiation_type MoK\a
_diffrn_radiation_wavelength 0.71073
_diffrn_reflns_av_R_equivalents 0.0644
_diffrn_reflns_av_sigmaI/netI 0.1733
_diffrn_reflns_limit_h_max 15
_diffrn_reflns_limit_h_min -15
_diffrn_reflns_limit_k_max 15
_diffrn_reflns_limit_k_min -15
_diffrn_reflns_limit_l_max 15
_diffrn_reflns_limit_l_min -16
_diffrn_reflns_number 10519
_diffrn_reflns_theta_full 24.93
_diffrn_reflns_theta_max 24.93
_diffrn_reflns_theta_min 2.19
_exptl_absorpt_coefficient_mu 0.296
_exptl_absorpt_correction_type none
_exptl_crystal_colour black
_exptl_crystal_density_diffrn 1.274
_exptl_crystal_density_method 'not measured'
_exptl_crystal_description plates
_exptl_crystal_F_000 812
_exptl_crystal_size_max 0.12
_exptl_crystal_size_mid 0.05
_exptl_crystal_size_min 0.03
_refine_diff_density_max 0.327
_refine_diff_density_min -0.290
_refine_diff_density_rms 0.060
_refine_ls_extinction_method none
_refine_ls_goodness_of_fit_ref 1.118
_refine_ls_hydrogen_treatment constr
_refine_ls_matrix_type full
_refine_ls_number_parameters 508
_refine_ls_number_reflns 6900
_refine_ls_number_restraints 0
_refine_ls_restrained_S_all 1.118
_refine_ls_R_factor_all 0.1803
_refine_ls_R_factor_gt 0.0714
_refine_ls_shift/su_max 0.010
_refine_ls_shift/su_mean 0.000
_refine_ls_structure_factor_coef Fsqd
_refine_ls_weighting_details 'calc w=1/[\s^2^(Fo^2^)+(0.0200P)^2^] where P=(Fo^2^+2Fc^2^)/3'
_refine_ls_weighting_scheme calc
_refine_ls_wR_factor_gt 0.1040
_refine_ls_wR_factor_ref 0.1278
_reflns_number_gt 3386
_reflns_number_total 6900
_reflns_threshold_expression >2sigma(I)
_cod_data_source_file b617620h.txt
_cod_data_source_block isoamvo
_cod_depositor_comments
;
The following automatic conversions were performed:
'_symmetry_cell_setting' value 'Triclinic' changed to 'triclinic'
according to '/home/saulius/struct/CIF-dictionaries/cif_core.dic'
dictionary named 'cif_core.dic' version 2.4.1 from 2010-06-29.

Automatic conversion script
Id: cif_fix_enum 1527 2010-12-29 10:47:43Z saulius 
;
_cod_original_sg_symbol_H-M P-1
_cod_database_code 7005198

loop_
_symmetry_equiv_pos_as_xyz
'x, y, z'
'-x, -y, -z'

loop_
_atom_site_label
_atom_site_type_symbol
_atom_site_fract_x
_atom_site_fract_y
_atom_site_fract_z
_atom_site_U_iso_or_equiv
_atom_site_adp_type
_atom_site_occupancy
_atom_site_symmetry_multiplicity
_atom_site_calc_flag
_atom_site_refinement_flags
_atom_site_disorder_assembly
_atom_site_disorder_group
V1 V 0.62173(7) 0.43740(6) 0.13712(6) 0.0345(2) Uani 1 1 d . . .
O1 O 0.6240(2) 0.4354(2) 0.2534(2) 0.0395(7) Uani 1 1 d . . .
O2 O 0.5309(2) 0.3529(2) 0.1537(2) 0.0400(8) Uani 1 1 d . . .
O3 O 0.8020(3) 0.2970(2) 0.2581(2) 0.0421(8) Uani 1 1 d . . .
H3O H 0.7453 0.3492 0.2635 0.26(5) Uiso 1 1 d R . .
N1 N 0.6950(3) 0.5326(3) -0.0152(3) 0.0344(9) Uani 1 1 d . . .
N2 N 0.5145(3) 0.5775(3) 0.1352(3) 0.0355(9) Uani 1 1 d . . .
N3 N 0.3659(3) 0.4389(3) 0.3321(3) 0.0383(9) Uani 1 1 d . . .
H3N H 0.3939 0.4043 0.2810 0.046 Uiso 1 1 calc R . .
N4 N 0.4153(3) 0.2221(3) 0.4091(3) 0.0371(9) Uani 1 1 d . . .
N5 N 0.6313(3) 0.1632(3) 0.2830(3) 0.0361(9) Uani 1 1 d . . .
H5A H 0.5985 0.2165 0.3132 0.043 Uiso 1 1 calc R . .
N6 N 0.7769(3) 0.3476(2) 0.0889(3) 0.0339(9) Uani 1 1 d . . .
C1 C 0.7967(4) 0.5219(4) -0.1008(3) 0.0410(12) Uani 1 1 d . . .
C2 C 0.8082(5) 0.6183(4) -0.1898(4) 0.0487(13) Uani 1 1 d . . .
C3 C 0.7142(4) 0.6859(4) -0.1524(4) 0.0441(13) Uani 1 1 d . . .
C4 C 0.6425(4) 0.6311(3) -0.0426(3) 0.0361(11) Uani 1 1 d . . .
C5 C 0.5415(4) 0.6563(3) 0.0384(3) 0.0367(11) Uani 1 1 d . . .
C6 C 0.4521(4) 0.7423(3) 0.0542(4) 0.0435(12) Uani 1 1 d . . .
C7 C 0.3751(4) 0.7153(4) 0.1598(4) 0.0447(12) Uani 1 1 d . . .
C8 C 0.4171(4) 0.6125(3) 0.2086(4) 0.0367(11) Uani 1 1 d . . .
C9 C 0.3642(4) 0.5489(3) 0.3174(4) 0.0396(11) Uani 1 1 d . . .
C10 C 0.3132(4) 0.5725(3) 0.4200(4) 0.0412(12) Uani 1 1 d . . .
C11 C 0.2828(4) 0.4738(4) 0.4965(3) 0.0373(11) Uani 1 1 d . . .
C12 C 0.3166(4) 0.3918(3) 0.4398(3) 0.0358(11) Uani 1 1 d . . .
C13 C 0.3185(4) 0.2747(3) 0.4673(3) 0.0358(11) Uani 1 1 d . . .
C14 C 0.2308(4) 0.1997(4) 0.5360(3) 0.0382(11) Uani 1 1 d . . .
C15 C 0.2778(4) 0.0981(4) 0.5156(3) 0.0403(12) Uani 1 1 d . . .
C16 C 0.3923(4) 0.1124(3) 0.4378(3) 0.0324(11) Uani 1 1 d . . .
C17 C 0.4747(4) 0.0405(3) 0.3863(3) 0.0379(11) Uani 1 1 d . . .
H17A H 0.4545 -0.0311 0.4059 0.045 Uiso 1 1 calc R . .
C18 C 0.5846(4) 0.0632(3) 0.3085(3) 0.0348(11) Uani 1 1 d . . .
C19 C 0.6657(4) -0.0020(3) 0.2418(4) 0.0386(11) Uani 1 1 d . . .
C20 C 0.7586(4) 0.0607(3) 0.1729(3) 0.0383(11) Uani 1 1 d . . .
C21 C 0.7348(4) 0.1624(3) 0.2040(3) 0.0324(11) Uani 1 1 d . . .
C22 C 0.8116(4) 0.2587(3) 0.1676(3) 0.0360(11) Uani 1 1 d . . .
C23 C 0.9363(4) 0.2330(3) 0.1061(4) 0.0387(11) Uani 1 1 d . . .
C24 C 0.9691(4) 0.2887(3) 0.0051(4) 0.0344(11) Uani 1 1 d . . .
C25 C 0.8692(4) 0.3601(3) -0.0032(3) 0.0342(11) Uani 1 1 d . . .
C26 C 0.8767(4) 0.4394(4) -0.0971(3) 0.0448(12) Uani 1 1 d . . .
H26A H 0.9403 0.4351 -0.1605 0.054 Uiso 1 1 calc R . .
C27 C 0.9136(5) 0.6375(4) -0.2941(4) 0.0726(17) Uani 1 1 d . . .
H27A H 0.9078 0.7108 -0.3345 0.087 Uiso 1 1 calc R . .
H27B H 0.9818 0.6307 -0.2776 0.087 Uiso 1 1 calc R . .
C28 C 0.9269(5) 0.5597(5) -0.3627(4) 0.0870(19) Uani 1 1 d . . .
H28A H 0.9262 0.4870 -0.3211 0.131 Uiso 1 1 calc R . .
H28B H 0.9988 0.5701 -0.4241 0.131 Uiso 1 1 calc R . .
H28C H 0.8643 0.5723 -0.3868 0.131 Uiso 1 1 calc R . .
C29 C 0.6915(4) 0.7962(4) -0.2125(4) 0.0587(14) Uani 1 1 d . . .
H29A H 0.6866 0.8488 -0.1727 0.088 Uiso 1 1 calc R . .
H29B H 0.6200 0.7981 -0.2214 0.088 Uiso 1 1 calc R . .
H29C H 0.7533 0.8124 -0.2822 0.088 Uiso 1 1 calc R . .
C30 C 0.4393(5) 0.8404(4) -0.0286(4) 0.0762(17) Uani 1 1 d . . .
H30A H 0.3636 0.8742 -0.0005 0.114 Uiso 1 1 calc R . .
H30B H 0.4496 0.8187 -0.0931 0.114 Uiso 1 1 calc R . .
H30C H 0.4964 0.8907 -0.0451 0.114 Uiso 1 1 calc R . .
C31 C 0.2605(5) 0.7721(4) 0.2092(4) 0.0728(17) Uani 1 1 d . . .
H31A H 0.2239 0.7302 0.2812 0.087 Uiso 1 1 d R . .
H31B H 0.2139 0.7697 0.1702 0.087 Uiso 0.62 1 d PR . .
H31C H 0.2727 0.8424 0.2142 0.087 Uiso 0.38 1 d PR . .
C32 C 0.2556(7) 0.8807(6) 0.2189(6) 0.068(3) Uani 0.62 1 d P . .
H32A H 0.2908 0.9246 0.1477 0.101 Uiso 0.62 1 d PR . .
H32B H 0.2977 0.8845 0.2616 0.101 Uiso 0.62 1 d PR . .
H32C H 0.1772 0.9066 0.2519 0.101 Uiso 0.62 1 d PR . .
C32A C 0.1867(12) 0.7837(12) 0.1613(12) 0.080(5) Uani 0.38 1 d P . .
H32D H 0.1411 0.8501 0.1693 0.120 Uiso 0.38 1 d PR . .
H32E H 0.1369 0.7240 0.1922 0.120 Uiso 0.38 1 d PR . .
H32F H 0.2304 0.7857 0.0860 0.120 Uiso 0.38 1 d PR . .
C33 C 0.3127(5) 0.6778(4) 0.4491(4) 0.0660(16) Uani 1 1 d . . .
H33A H 0.2440 0.6845 0.5128 0.079 Uiso 1 1 calc R . .
H33B H 0.3096 0.7372 0.3905 0.079 Uiso 1 1 calc R . .
C34 C 0.4180(5) 0.6855(4) 0.4707(4) 0.0795(19) Uani 1 1 d . . .
H34A H 0.4202 0.6279 0.5300 0.119 Uiso 1 1 calc R . .
H34B H 0.4147 0.7538 0.4883 0.119 Uiso 1 1 calc R . .
H34C H 0.4862 0.6797 0.4075 0.119 Uiso 1 1 calc R . .
C35 C 0.2378(4) 0.4576(4) 0.6163(3) 0.0540(14) Uani 1 1 d . . .
H35A H 0.2315 0.3817 0.6486 0.081 Uiso 1 1 calc R . .
H35B H 0.1631 0.4940 0.6415 0.081 Uiso 1 1 calc R . .
H35C H 0.2898 0.4868 0.6357 0.081 Uiso 1 1 calc R . .
C36 C 0.1100(4) 0.2272(4) 0.6090(4) 0.0565(14) Uani 1 1 d . . .
H36A H 0.0560 0.1893 0.6001 0.085 Uiso 1 1 calc R . .
H36B H 0.0937 0.3037 0.5909 0.085 Uiso 1 1 calc R . .
H36C H 0.1034 0.2063 0.6827 0.085 Uiso 1 1 calc R . .
C37 C 0.2173(4) -0.0055(4) 0.5620(4) 0.0505(13) Uani 1 1 d . . .
H37A H 0.1615 -0.0046 0.6345 0.061 Uiso 1 1 calc R . .
H37B H 0.2733 -0.0648 0.5672 0.061 Uiso 1 1 calc R . .
C38 C 0.1558(5) -0.0260(4) 0.4963(5) 0.088(2) Uani 1 1 d . . .
H38A H 0.1001 0.0323 0.4907 0.133 Uiso 1 1 calc R . .
H38B H 0.1172 -0.0927 0.5311 0.133 Uiso 1 1 calc R . .
H38C H 0.2109 -0.0306 0.4254 0.133 Uiso 1 1 calc R . .
C39 C 0.6512(4) -0.1172(3) 0.2459(4) 0.0494(13) Uani 1 1 d . . .
H39A H 0.6033 -0.1510 0.3192 0.059 Uiso 1 1 calc R . .
H39B H 0.7263 -0.1553 0.2279 0.059 Uiso 1 1 calc R . .
C40 C 0.5981(5) -0.1302(4) 0.1712(5) 0.0776(18) Uani 1 1 d . . .
H40A H 0.5236 -0.0927 0.1882 0.116 Uiso 1 1 calc R . .
H40B H 0.5896 -0.2056 0.1797 0.116 Uiso 1 1 calc R . .
H40C H 0.6470 -0.1005 0.0979 0.116 Uiso 1 1 calc R . .
C41 C 0.8595(4) 0.0252(4) 0.0822(4) 0.0578(14) Uani 1 1 d . . .
H41A H 0.9122 -0.0205 0.1103 0.087 Uiso 1 1 calc R . .
H41B H 0.8982 0.0876 0.0311 0.087 Uiso 1 1 calc R . .
H41C H 0.8328 -0.0140 0.0471 0.087 Uiso 1 1 calc R . .
C42 C 1.0072(4) 0.1588(4) 0.1616(4) 0.0527(13) Uani 1 1 d . . .
H42A H 1.0821 0.1447 0.1091 0.079 Uiso 1 1 calc R . .
H42B H 0.9695 0.0919 0.1992 0.079 Uiso 1 1 calc R . .
H42C H 1.0155 0.1921 0.2123 0.079 Uiso 1 1 calc R . .
C43 C 1.0841(4) 0.2890(3) -0.0835(3) 0.0440(12) Uani 1 1 d . . .
H43A H 1.0742 0.2971 -0.1507 0.053 Uiso 1 1 calc R . .
H43B H 1.1247 0.2199 -0.0704 0.053 Uiso 1 1 calc R . .
C44 C 1.1574(4) 0.3788(4) -0.0957(4) 0.0679(16) Uani 1 1 d . . .
H44A H 1.1189 0.4477 -0.1110 0.102 Uiso 1 1 calc R . .
H44B H 1.2310 0.3746 -0.1539 0.102 Uiso 1 1 calc R . .
H44C H 1.1686 0.3707 -0.0299 0.102 Uiso 1 1 calc R . .

loop_
_atom_site_aniso_label
_atom_site_aniso_U_11
_atom_site_aniso_U_22
_atom_site_aniso_U_33
_atom_site_aniso_U_23
_atom_site_aniso_U_13
_atom_site_aniso_U_12
V1 0.0403(5) 0.0318(5) 0.0299(5) -0.0027(4) -0.0131(4) -0.0055(4)
O1 0.046(2) 0.0430(18) 0.0320(17) -0.0067(14) -0.0189(16) -0.0011(15)
O2 0.042(2) 0.0375(18) 0.0403(19) -0.0103(15) -0.0129(16) -0.0085(15)
O3 0.050(2) 0.0467(19) 0.0332(19) -0.0053(15) -0.0199(16) -0.0076(17)
N1 0.043(3) 0.026(2) 0.033(2) -0.0028(18) -0.017(2) 0.0000(19)
N2 0.043(3) 0.036(2) 0.027(2) -0.0052(19) -0.015(2) -0.0032(19)
N3 0.041(3) 0.040(2) 0.033(2) -0.0133(19) -0.010(2) -0.0032(19)
N4 0.038(3) 0.033(2) 0.038(2) -0.0075(19) -0.013(2) 0.0006(19)
N5 0.036(3) 0.026(2) 0.039(2) -0.0038(18) -0.009(2) -0.0018(18)
N6 0.040(3) 0.029(2) 0.030(2) -0.0012(17) -0.012(2) -0.0058(18)
C1 0.047(4) 0.044(3) 0.027(3) -0.003(2) -0.011(3) -0.006(3)
C2 0.060(4) 0.047(3) 0.033(3) 0.002(3) -0.017(3) -0.009(3)
C3 0.062(4) 0.037(3) 0.033(3) 0.005(2) -0.021(3) -0.017(3)
C4 0.042(3) 0.034(3) 0.035(3) -0.006(2) -0.018(3) -0.005(2)
C5 0.049(3) 0.033(3) 0.032(3) -0.004(2) -0.022(3) -0.002(2)
C6 0.058(4) 0.038(3) 0.038(3) -0.011(2) -0.022(3) 0.002(3)
C7 0.046(3) 0.046(3) 0.043(3) -0.016(3) -0.018(3) 0.008(3)
C8 0.040(3) 0.040(3) 0.033(3) -0.010(2) -0.017(3) -0.001(2)
C9 0.044(3) 0.037(3) 0.038(3) -0.008(2) -0.017(3) 0.002(2)
C10 0.043(3) 0.041(3) 0.041(3) -0.015(3) -0.017(3) 0.006(2)
C11 0.032(3) 0.047(3) 0.030(3) -0.011(2) -0.007(2) -0.003(2)
C12 0.033(3) 0.045(3) 0.026(3) -0.007(2) -0.008(2) -0.003(2)
C13 0.035(3) 0.042(3) 0.029(3) -0.007(2) -0.012(2) -0.004(2)
C14 0.028(3) 0.051(3) 0.030(3) -0.003(2) -0.007(2) -0.010(2)
C15 0.035(3) 0.048(3) 0.036(3) -0.003(2) -0.014(3) -0.009(3)
C16 0.035(3) 0.030(3) 0.029(3) 0.000(2) -0.013(2) -0.004(2)
C17 0.049(3) 0.028(3) 0.035(3) 0.004(2) -0.019(3) -0.009(2)
C18 0.034(3) 0.027(3) 0.036(3) 0.003(2) -0.010(3) -0.007(2)
C19 0.037(3) 0.031(3) 0.044(3) -0.002(2) -0.015(3) -0.005(2)
C20 0.039(3) 0.037(3) 0.033(3) -0.005(2) -0.010(3) -0.002(2)
C21 0.033(3) 0.031(3) 0.027(3) 0.002(2) -0.010(2) -0.003(2)
C22 0.035(3) 0.032(3) 0.035(3) -0.002(2) -0.011(2) -0.003(2)
C23 0.032(3) 0.033(3) 0.048(3) -0.007(2) -0.013(3) -0.004(2)
C24 0.030(3) 0.031(3) 0.035(3) -0.005(2) -0.006(2) -0.006(2)
C25 0.039(3) 0.029(3) 0.029(3) -0.005(2) -0.007(3) -0.007(2)
C26 0.054(4) 0.047(3) 0.022(3) -0.007(3) -0.004(2) -0.001(3)
C27 0.094(5) 0.063(4) 0.032(3) 0.002(3) -0.010(3) 0.015(3)
C28 0.071(5) 0.131(6) 0.052(4) -0.015(4) -0.021(3) -0.007(4)
C29 0.065(4) 0.049(3) 0.046(3) 0.013(3) -0.017(3) -0.012(3)
C30 0.103(5) 0.063(4) 0.048(4) -0.007(3) -0.031(3) 0.035(3)
C31 0.082(5) 0.072(4) 0.050(4) -0.008(3) -0.024(4) 0.028(3)
C32 0.084(7) 0.053(6) 0.060(6) -0.021(5) -0.024(5) 0.019(5)
C32A 0.046(10) 0.123(14) 0.080(11) -0.015(10) -0.041(9) 0.007(9)
C33 0.103(5) 0.047(3) 0.044(3) -0.011(3) -0.027(3) 0.005(3)
C34 0.110(5) 0.066(4) 0.064(4) -0.009(3) -0.026(4) -0.039(4)
C35 0.058(4) 0.061(3) 0.036(3) -0.014(3) -0.009(3) -0.002(3)
C36 0.045(4) 0.065(4) 0.050(3) -0.013(3) -0.007(3) -0.008(3)
C37 0.042(3) 0.055(3) 0.042(3) 0.000(3) -0.005(3) -0.019(3)
C38 0.098(5) 0.070(4) 0.119(5) 0.004(4) -0.069(5) -0.031(4)
C39 0.048(3) 0.039(3) 0.060(3) -0.010(3) -0.017(3) -0.009(2)
C40 0.090(5) 0.058(4) 0.107(5) -0.022(3) -0.055(4) -0.014(3)
C41 0.053(4) 0.050(3) 0.060(4) -0.017(3) -0.005(3) -0.013(3)
C42 0.037(3) 0.056(3) 0.058(3) -0.003(3) -0.017(3) -0.002(3)
C43 0.042(3) 0.040(3) 0.041(3) -0.002(2) -0.011(3) -0.005(2)
C44 0.058(4) 0.083(4) 0.058(4) -0.010(3) -0.012(3) -0.032(3)

loop_
_atom_type_symbol
_atom_type_description
_atom_type_scat_dispersion_real
_atom_type_scat_dispersion_imag
_atom_type_scat_source
C C 0.0033 0.0016 'International Tables Vol C Tables 4.2.6.8 and 6.1.1.4'
H H 0.0000 0.0000 'International Tables Vol C Tables 4.2.6.8 and 6.1.1.4'
N N 0.0061 0.0033 'International Tables Vol C Tables 4.2.6.8 and 6.1.1.4'
O O 0.0106 0.0060 'International Tables Vol C Tables 4.2.6.8 and 6.1.1.4'
V V 0.3005 0.5294 'International Tables Vol C Tables 4.2.6.8 and 6.1.1.4'

loop_
_geom_angle_atom_site_label_1
_geom_angle_atom_site_label_2
_geom_angle_atom_site_label_3
_geom_angle
_geom_angle_site_symmetry_1
_geom_angle_site_symmetry_3
_geom_angle_publ_flag
O2 V1 O1 108.99(14) . . ?
O2 V1 N1 116.74(13) . . ?
O1 V1 N1 133.91(12) . . ?
O2 V1 N6 101.79(13) . . ?
O1 V1 N6 93.44(13) . . ?
N1 V1 N6 83.04(14) . . ?
O2 V1 N2 98.06(14) . . ?
O1 V1 N2 94.34(13) . . ?
N1 V1 N2 74.48(14) . . ?
N6 V1 N2 155.00(13) . . ?
C22 O3 H3O 103.8 . . ?
C1 N1 C4 107.9(4) . . ?
C1 N1 V1 132.5(3) . . ?
C4 N1 V1 119.5(3) . . ?
C8 N2 C5 107.8(4) . . ?
C8 N2 V1 134.2(3) . . ?
C5 N2 V1 118.0(3) . . ?
C9 N3 C12 110.3(3) . . ?
C9 N3 H3N 124.8 . . ?
C12 N3 H3N 124.8 . . ?
C13 N4 C16 107.1(4) . . ?
C21 N5 C18 108.5(3) . . ?
C21 N5 H5A 125.8 . . ?
C18 N5 H5A 125.8 . . ?
C25 N6 C22 105.5(4) . . ?
C25 N6 V1 131.8(3) . . ?
C22 N6 V1 122.0(3) . . ?
C26 C1 N1 123.6(4) . . ?
C26 C1 C2 127.0(5) . . ?
N1 C1 C2 109.2(4) . . ?
C3 C2 C1 106.4(4) . . ?
C3 C2 C27 129.5(5) . . ?
C1 C2 C27 123.7(5) . . ?
C2 C3 C4 107.2(4) . . ?
C2 C3 C29 125.7(5) . . ?
C4 C3 C29 127.1(5) . . ?
N1 C4 C5 114.7(4) . . ?
N1 C4 C3 109.2(4) . . ?
C5 C4 C3 136.0(4) . . ?
C4 C5 N2 113.2(4) . . ?
C4 C5 C6 138.5(4) . . ?
N2 C5 C6 108.3(4) . . ?
C7 C6 C5 107.0(4) . . ?
C7 C6 C30 125.2(5) . . ?
C5 C6 C30 127.7(4) . . ?
C6 C7 C8 106.9(4) . . ?
C6 C7 C31 126.2(5) . . ?
C8 C7 C31 126.3(5) . . ?
N2 C8 C9 122.0(4) . . ?
N2 C8 C7 110.0(4) . . ?
C9 C8 C7 127.8(4) . . ?
N3 C9 C10 107.0(4) . . ?
N3 C9 C8 118.3(4) . . ?
C10 C9 C8 134.6(4) . . ?
C9 C10 C11 107.7(3) . . ?
C9 C10 C33 127.5(4) . . ?
C11 C10 C33 123.7(4) . . ?
C12 C11 C10 107.3(4) . . ?
C12 C11 C35 125.5(4) . . ?
C10 C11 C35 126.7(4) . . ?
N3 C12 C11 107.7(4) . . ?
N3 C12 C13 116.1(4) . . ?
C11 C12 C13 136.1(4) . . ?
N4 C13 C14 110.4(4) . . ?
N4 C13 C12 116.8(4) . . ?
C14 C13 C12 132.2(4) . . ?
C15 C14 C13 106.1(4) . . ?
C15 C14 C36 127.5(4) . . ?
C13 C14 C36 126.3(4) . . ?
C14 C15 C16 107.4(4) . . ?
C14 C15 C37 126.6(4) . . ?
C16 C15 C37 125.9(4) . . ?
C17 C16 N4 119.4(4) . . ?
C17 C16 C15 131.5(4) . . ?
N4 C16 C15 109.0(4) . . ?
C16 C17 C18 127.2(4) . . ?
C16 C17 H17A 116.4 . . ?
C18 C17 H17A 116.4 . . ?
C17 C18 N5 122.0(4) . . ?
C17 C18 C19 129.8(4) . . ?
N5 C18 C19 108.2(4) . . ?
C20 C19 C18 107.1(4) . . ?
C20 C19 C39 127.4(4) . . ?
C18 C19 C39 125.5(4) . . ?
C19 C20 C21 106.4(4) . . ?
C19 C20 C41 124.3(4) . . ?
C21 C20 C41 129.2(4) . . ?
N5 C21 C20 109.6(3) . . ?
N5 C21 C22 119.6(4) . . ?
C20 C21 C22 130.6(4) . . ?
O3 C22 C23 108.5(3) . . ?
O3 C22 N6 110.5(3) . . ?
C23 C22 N6 104.3(3) . . ?
O3 C22 C21 110.4(3) . . ?
C23 C22 C21 113.5(3) . . ?
N6 C22 C21 109.4(3) . . ?
C24 C23 C22 110.3(4) . . ?
C24 C23 C42 129.0(4) . . ?
C22 C23 C42 120.6(4) . . ?
C23 C24 C25 106.7(4) . . ?
C23 C24 C43 128.8(4) . . ?
C25 C24 C43 124.4(4) . . ?
N6 C25 C26 124.5(4) . . ?
N6 C25 C24 113.0(4) . . ?
C26 C25 C24 122.3(4) . . ?
C1 C26 C25 124.0(4) . . ?
C1 C26 H26A 118.0 . . ?
C25 C26 H26A 118.0 . . ?
C28 C27 C2 112.5(4) . . ?
C28 C27 H27A 109.1 . . ?
C2 C27 H27A 109.1 . . ?
C28 C27 H27B 109.1 . . ?
C2 C27 H27B 109.1 . . ?
H27A C27 H27B 107.8 . . ?
C27 C28 H28A 109.5 . . ?
C27 C28 H28B 109.5 . . ?
H28A C28 H28B 109.5 . . ?
C27 C28 H28C 109.5 . . ?
H28A C28 H28C 109.5 . . ?
H28B C28 H28C 109.5 . . ?
C3 C29 H29A 109.5 . . ?
C3 C29 H29B 109.5 . . ?
H29A C29 H29B 109.5 . . ?
C3 C29 H29C 109.5 . . ?
H29A C29 H29C 109.5 . . ?
H29B C29 H29C 109.5 . . ?
C6 C30 H30A 109.5 . . ?
C6 C30 H30B 109.5 . . ?
H30A C30 H30B 109.5 . . ?
C6 C30 H30C 109.5 . . ?
H30A C30 H30C 109.5 . . ?
H30B C30 H30C 109.5 . . ?
C32A C31 C7 117.2(8) . . ?
C32 C31 C7 120.0(6) . . ?
C32A C31 H31A 107.0 . . ?
C32 C31 H31A 106.3 . . ?
C7 C31 H31A 106.4 . . ?
C32 C31 H31B 107.9 . . ?
C7 C31 H31B 108.3 . . ?
H31A C31 H31B 107.2 . . ?
C32A C31 H31C 108.4 . . ?
C7 C31 H31C 109.3 . . ?
H31A C31 H31C 108.2 . . ?
H31B C31 H31C 116.9 . . ?
C31 C32 H32A 107.9 . . ?
H31C C32 H32A 103.0 . . ?
C31 C32 H32B 109.6 . . ?
H32A C32 H32B 109.5 . . ?
C31 C32 H32C 110.9 . . ?
H32A C32 H32C 109.5 . . ?
H32B C32 H32C 109.5 . . ?
C31 C32A H32D 110.0 . . ?
C31 C32A H32E 110.3 . . ?
H32D C32A H32E 109.5 . . ?
C31 C32A H32F 108.1 . . ?
H32D C32A H32F 109.5 . . ?
H32E C32A H32F 109.5 . . ?
C10 C33 C34 112.0(4) . . ?
C10 C33 H33A 109.2 . . ?
C34 C33 H33A 109.2 . . ?
C10 C33 H33B 109.2 . . ?
C34 C33 H33B 109.2 . . ?
H33A C33 H33B 107.9 . . ?
C33 C34 H34A 109.5 . . ?
C33 C34 H34B 109.5 . . ?
H34A C34 H34B 109.5 . . ?
C33 C34 H34C 109.5 . . ?
H34A C34 H34C 109.5 . . ?
H34B C34 H34C 109.5 . . ?
C11 C35 H35A 109.5 . . ?
C11 C35 H35B 109.5 . . ?
H35A C35 H35B 109.5 . . ?
C11 C35 H35C 109.5 . . ?
H35A C35 H35C 109.5 . . ?
H35B C35 H35C 109.5 . . ?
C14 C36 H36A 109.5 . . ?
C14 C36 H36B 109.5 . . ?
H36A C36 H36B 109.5 . . ?
C14 C36 H36C 109.5 . . ?
H36A C36 H36C 109.5 . . ?
H36B C36 H36C 109.5 . . ?
C15 C37 C38 113.5(4) . . ?
C15 C37 H37A 108.9 . . ?
C38 C37 H37A 108.9 . . ?
C15 C37 H37B 108.9 . . ?
C38 C37 H37B 108.9 . . ?
H37A C37 H37B 107.7 . . ?
C37 C38 H38A 109.5 . . ?
C37 C38 H38B 109.5 . . ?
H38A C38 H38B 109.5 . . ?
C37 C38 H38C 109.5 . . ?
H38A C38 H38C 109.5 . . ?
H38B C38 H38C 109.5 . . ?
C19 C39 C40 114.2(4) . . ?
C19 C39 H39A 108.7 . . ?
C40 C39 H39A 108.7 . . ?
C19 C39 H39B 108.7 . . ?
C40 C39 H39B 108.7 . . ?
H39A C39 H39B 107.6 . . ?
C39 C40 H40A 109.5 . . ?
C39 C40 H40B 109.5 . . ?
H40A C40 H40B 109.5 . . ?
C39 C40 H40C 109.5 . . ?
H40A C40 H40C 109.5 . . ?
H40B C40 H40C 109.5 . . ?
C20 C41 H41A 109.5 . . ?
C20 C41 H41B 109.5 . . ?
H41A C41 H41B 109.5 . . ?
C20 C41 H41C 109.5 . . ?
H41A C41 H41C 109.5 . . ?
H41B C41 H41C 109.5 . . ?
C23 C42 H42A 109.5 . . ?
C23 C42 H42B 109.5 . . ?
H42A C42 H42B 109.5 . . ?
C23 C42 H42C 109.5 . . ?
H42A C42 H42C 109.5 . . ?
H42B C42 H42C 109.5 . . ?
C24 C43 C44 113.2(3) . . ?
C24 C43 H43A 108.9 . . ?
C44 C43 H43A 108.9 . . ?
C24 C43 H43B 108.9 . . ?
C44 C43 H43B 108.9 . . ?
H43A C43 H43B 107.7 . . ?
C43 C44 H44A 109.5 . . ?
C43 C44 H44B 109.5 . . ?
H44A C44 H44B 109.5 . . ?
C43 C44 H44C 109.5 . . ?
H44A C44 H44C 109.5 . . ?
H44B C44 H44C 109.5 . . ?

loop_
_geom_bond_atom_site_label_1
_geom_bond_atom_site_label_2
_geom_bond_distance
_geom_bond_site_symmetry_2
_geom_bond_publ_flag
V1 O2 1.607(2) . ?
V1 O1 1.623(2) . ?
V1 N1 2.056(3) . ?
V1 N6 2.075(4) . ?
V1 N2 2.087(4) . ?
O3 C22 1.421(4) . ?
O3 H3O 0.8999 . ?
N1 C1 1.372(5) . ?
N1 C4 1.374(5) . ?
N2 C8 1.348(5) . ?
N2 C5 1.402(5) . ?
N3 C9 1.370(5) . ?
N3 C12 1.370(5) . ?
N3 H3N 0.8600 . ?
N4 C13 1.359(5) . ?
N4 C16 1.398(5) . ?
N5 C21 1.326(5) . ?
N5 C18 1.392(5) . ?
N5 H5A 0.8600 . ?
N6 C25 1.328(5) . ?
N6 C22 1.512(5) . ?
C1 C26 1.359(6) . ?
C1 C2 1.479(6) . ?
C2 C3 1.366(6) . ?
C2 C27 1.512(7) . ?
C3 C4 1.467(6) . ?
C3 C29 1.497(6) . ?
C4 C5 1.381(6) . ?
C5 C6 1.450(6) . ?
C6 C7 1.378(6) . ?
C6 C30 1.507(6) . ?
C7 C8 1.450(6) . ?
C7 C31 1.500(6) . ?
C8 C9 1.448(6) . ?
C9 C10 1.400(5) . ?
C10 C11 1.410(6) . ?
C10 C33 1.505(5) . ?
C11 C12 1.390(5) . ?
C11 C35 1.492(5) . ?
C12 C13 1.449(5) . ?
C13 C14 1.432(5) . ?
C14 C15 1.398(6) . ?
C14 C36 1.505(6) . ?
C15 C16 1.418(6) . ?
C15 C37 1.491(5) . ?
C16 C17 1.380(6) . ?
C17 C18 1.388(6) . ?
C17 H17A 0.9300 . ?
C18 C19 1.410(6) . ?
C19 C20 1.384(5) . ?
C19 C39 1.499(5) . ?
C20 C21 1.431(5) . ?
C20 C41 1.500(6) . ?
C21 C22 1.537(5) . ?
C22 C23 1.495(6) . ?
C23 C24 1.321(5) . ?
C23 C42 1.497(6) . ?
C24 C25 1.476(6) . ?
C24 C43 1.478(6) . ?
C25 C26 1.409(6) . ?
C26 H26A 0.9300 . ?
C27 C28 1.500(6) . ?
C27 H27A 0.9700 . ?
C27 H27B 0.9700 . ?
C28 H28A 0.9600 . ?
C28 H28B 0.9600 . ?
C28 H28C 0.9600 . ?
C29 H29A 0.9600 . ?
C29 H29B 0.9600 . ?
C29 H29C 0.9600 . ?
C30 H30A 0.9600 . ?
C30 H30B 0.9600 . ?
C30 H30C 0.9600 . ?
C31 C32A 1.327(12) . ?
C31 C32 1.422(8) . ?
C31 H31A 0.9600 . ?
C31 H31B 0.9600 . ?
C31 H31C 0.9600 . ?
C32 H32A 0.9600 . ?
C32 H32B 0.9600 . ?
C32 H32C 0.9600 . ?
C32A H32D 0.9600 . ?
C32A H32E 0.9600 . ?
C32A H32F 0.9601 . ?
C33 C34 1.507(6) . ?
C33 H33A 0.9700 . ?
C33 H33B 0.9700 . ?
C34 H34A 0.9600 . ?
C34 H34B 0.9600 . ?
C34 H34C 0.9600 . ?
C35 H35A 0.9600 . ?
C35 H35B 0.9600 . ?
C35 H35C 0.9600 . ?
C36 H36A 0.9600 . ?
C36 H36B 0.9600 . ?
C36 H36C 0.9600 . ?
C37 C38 1.510(6) . ?
C37 H37A 0.9700 . ?
C37 H37B 0.9700 . ?
C38 H38A 0.9600 . ?
C38 H38B 0.9600 . ?
C38 H38C 0.9600 . ?
C39 C40 1.503(6) . ?
C39 H39A 0.9700 . ?
C39 H39B 0.9700 . ?
C40 H40A 0.9600 . ?
C40 H40B 0.9600 . ?
C40 H40C 0.9600 . ?
C41 H41A 0.9600 . ?
C41 H41B 0.9600 . ?
C41 H41C 0.9600 . ?
C42 H42A 0.9600 . ?
C42 H42B 0.9600 . ?
C42 H42C 0.9600 . ?
C43 C44 1.519(5) . ?
C43 H43A 0.9700 . ?
C43 H43B 0.9700 . ?
C44 H44A 0.9600 . ?
C44 H44B 0.9600 . ?
C44 H44C 0.9600 . ?

loop_
_geom_hbond_atom_site_label_D
_geom_hbond_atom_site_label_H
_geom_hbond_atom_site_label_A
_geom_hbond_distance_DH
_geom_hbond_distance_HA
_geom_hbond_distance_DA
_geom_hbond_angle_DHA
_geom_hbond_site_symmetry_A
O3 H3O O1 0.90 1.79 2.668(4) 165.0 .
N3 H3N O2 0.86 2.09 2.875(4) 152.1 .
N5 H5A N4 0.86 2.16 2.706(5) 121.0 .

loop_
_geom_torsion_atom_site_label_1
_geom_torsion_atom_site_label_2
_geom_torsion_atom_site_label_3
_geom_torsion_atom_site_label_4
_geom_torsion
_geom_torsion_site_symmetry_1
_geom_torsion_site_symmetry_2
_geom_torsion_site_symmetry_3
_geom_torsion_site_symmetry_4
_geom_torsion_publ_flag
O2 V1 N1 C1 -94.9(4) . . . . ?
O1 V1 N1 C1 92.9(4) . . . . ?
N6 V1 N1 C1 4.9(3) . . . . ?
N2 V1 N1 C1 173.8(4) . . . . ?
O2 V1 N1 C4 90.2(3) . . . . ?
O1 V1 N1 C4 -82.0(3) . . . . ?
N6 V1 N1 C4 -170.1(3) . . . . ?
N2 V1 N1 C4 -1.1(3) . . . . ?
O2 V1 N2 C8 64.9(4) . . . . ?
O1 V1 N2 C8 -45.0(4) . . . . ?
N1 V1 N2 C8 -179.5(4) . . . . ?
N6 V1 N2 C8 -152.8(3) . . . . ?
O2 V1 N2 C5 -113.1(3) . . . . ?
O1 V1 N2 C5 137.0(3) . . . . ?
N1 V1 N2 C5 2.5(3) . . . . ?
N6 V1 N2 C5 29.2(4) . . . . ?
O2 V1 N6 C25 115.2(3) . . . . ?
O1 V1 N6 C25 -134.6(3) . . . . ?
N1 V1 N6 C25 -0.8(3) . . . . ?
N2 V1 N6 C25 -26.6(5) . . . . ?
O2 V1 N6 C22 -75.1(3) . . . . ?
O1 V1 N6 C22 35.1(3) . . . . ?
N1 V1 N6 C22 168.9(3) . . . . ?
N2 V1 N6 C22 143.0(3) . . . . ?
C4 N1 C1 C26 172.5(4) . . . . ?
V1 N1 C1 C26 -2.8(6) . . . . ?
C4 N1 C1 C2 -1.8(4) . . . . ?
V1 N1 C1 C2 -177.2(3) . . . . ?
C26 C1 C2 C3 -171.8(4) . . . . ?
N1 C1 C2 C3 2.3(5) . . . . ?
C26 C1 C2 C27 1.8(7) . . . . ?
N1 C1 C2 C27 175.8(4) . . . . ?
C1 C2 C3 C4 -1.8(4) . . . . ?
C27 C2 C3 C4 -174.8(4) . . . . ?
C1 C2 C3 C29 176.9(4) . . . . ?
C27 C2 C3 C29 3.8(8) . . . . ?
C1 N1 C4 C5 -176.5(3) . . . . ?
V1 N1 C4 C5 -0.4(4) . . . . ?
C1 N1 C4 C3 0.6(4) . . . . ?
V1 N1 C4 C3 176.7(2) . . . . ?
C2 C3 C4 N1 0.8(4) . . . . ?
C29 C3 C4 N1 -177.9(4) . . . . ?
C2 C3 C4 C5 177.0(4) . . . . ?
C29 C3 C4 C5 -1.6(7) . . . . ?
N1 C4 C5 N2 2.4(5) . . . . ?
C3 C4 C5 N2 -173.7(4) . . . . ?
N1 C4 C5 C6 -177.5(4) . . . . ?
C3 C4 C5 C6 6.4(9) . . . . ?
C8 N2 C5 C4 178.1(3) . . . . ?
V1 N2 C5 C4 -3.4(4) . . . . ?
C8 N2 C5 C6 -2.0(4) . . . . ?
V1 N2 C5 C6 176.5(2) . . . . ?
C4 C5 C6 C7 -178.7(5) . . . . ?
N2 C5 C6 C7 1.3(4) . . . . ?
C4 C5 C6 C30 4.5(8) . . . . ?
N2 C5 C6 C30 -175.4(4) . . . . ?
C5 C6 C7 C8 -0.2(4) . . . . ?
C30 C6 C7 C8 176.7(4) . . . . ?
C5 C6 C7 C31 -171.4(4) . . . . ?
C30 C6 C7 C31 5.5(7) . . . . ?
C5 N2 C8 C9 179.0(3) . . . . ?
V1 N2 C8 C9 0.8(6) . . . . ?
C5 N2 C8 C7 1.9(4) . . . . ?
V1 N2 C8 C7 -176.3(3) . . . . ?
C6 C7 C8 N2 -1.1(5) . . . . ?
C31 C7 C8 N2 170.1(4) . . . . ?
C6 C7 C8 C9 -177.9(4) . . . . ?
C31 C7 C8 C9 -6.7(7) . . . . ?
C12 N3 C9 C10 0.9(5) . . . . ?
C12 N3 C9 C8 177.5(4) . . . . ?
N2 C8 C9 N3 -37.2(6) . . . . ?
C7 C8 C9 N3 139.3(4) . . . . ?
N2 C8 C9 C10 138.2(5) . . . . ?
C7 C8 C9 C10 -45.3(7) . . . . ?
N3 C9 C10 C11 -0.9(5) . . . . ?
C8 C9 C10 C11 -176.7(5) . . . . ?
N3 C9 C10 C33 166.7(4) . . . . ?
C8 C9 C10 C33 -9.1(8) . . . . ?
C9 C10 C11 C12 0.7(5) . . . . ?
C33 C10 C11 C12 -167.6(4) . . . . ?
C9 C10 C11 C35 172.9(4) . . . . ?
C33 C10 C11 C35 4.7(7) . . . . ?
C9 N3 C12 C11 -0.5(5) . . . . ?
C9 N3 C12 C13 -176.7(3) . . . . ?
C10 C11 C12 N3 -0.1(5) . . . . ?
C35 C11 C12 N3 -172.5(4) . . . . ?
C10 C11 C12 C13 175.0(5) . . . . ?
C35 C11 C12 C13 2.6(8) . . . . ?
C16 N4 C13 C14 0.6(4) . . . . ?
C16 N4 C13 C12 -171.6(3) . . . . ?
N3 C12 C13 N4 38.4(5) . . . . ?
C11 C12 C13 N4 -136.5(5) . . . . ?
N3 C12 C13 C14 -131.8(4) . . . . ?
C11 C12 C13 C14 53.3(7) . . . . ?
N4 C13 C14 C15 -1.2(4) . . . . ?
C12 C13 C14 C15 169.5(4) . . . . ?
N4 C13 C14 C36 -177.3(4) . . . . ?
C12 C13 C14 C36 -6.6(7) . . . . ?
C13 C14 C15 C16 1.2(4) . . . . ?
C36 C14 C15 C16 177.3(4) . . . . ?
C13 C14 C15 C37 -175.6(4) . . . . ?
C36 C14 C15 C37 0.4(7) . . . . ?
C13 N4 C16 C17 176.7(3) . . . . ?
C13 N4 C16 C15 0.1(4) . . . . ?
C14 C15 C16 C17 -176.9(4) . . . . ?
C37 C15 C16 C17 0.0(7) . . . . ?
C14 C15 C16 N4 -0.8(4) . . . . ?
C37 C15 C16 N4 176.0(4) . . . . ?
N4 C16 C17 C18 2.5(6) . . . . ?
C15 C16 C17 C18 178.2(4) . . . . ?
C16 C17 C18 N5 9.1(7) . . . . ?
C16 C17 C18 C19 -169.5(4) . . . . ?
C21 N5 C18 C17 -178.0(4) . . . . ?
C21 N5 C18 C19 0.8(4) . . . . ?
C17 C18 C19 C20 175.9(4) . . . . ?
N5 C18 C19 C20 -2.8(5) . . . . ?
C17 C18 C19 C39 -3.6(7) . . . . ?
N5 C18 C19 C39 177.7(4) . . . . ?
C18 C19 C20 C21 3.5(5) . . . . ?
C39 C19 C20 C21 -177.0(4) . . . . ?
C18 C19 C20 C41 -174.3(4) . . . . ?
C39 C19 C20 C41 5.2(7) . . . . ?
C18 N5 C21 C20 1.4(4) . . . . ?
C18 N5 C21 C22 -173.7(3) . . . . ?
C19 C20 C21 N5 -3.1(5) . . . . ?
C41 C20 C21 N5 174.6(4) . . . . ?
C19 C20 C21 C22 171.3(4) . . . . ?
C41 C20 C21 C22 -11.0(7) . . . . ?
C25 N6 C22 O3 120.5(3) . . . . ?
V1 N6 C22 O3 -51.6(4) . . . . ?
C25 N6 C22 C23 4.0(4) . . . . ?
V1 N6 C22 C23 -168.0(2) . . . . ?
C25 N6 C22 C21 -117.7(3) . . . . ?
V1 N6 C22 C21 70.3(4) . . . . ?
N5 C21 C22 O3 39.1(5) . . . . ?
C20 C21 C22 O3 -134.9(4) . . . . ?
N5 C21 C22 C23 161.2(4) . . . . ?
C20 C21 C22 C23 -12.8(6) . . . . ?
N5 C21 C22 N6 -82.8(4) . . . . ?
C20 C21 C22 N6 103.2(5) . . . . ?
O3 C22 C23 C24 -122.9(4) . . . . ?
N6 C22 C23 C24 -5.0(4) . . . . ?
C21 C22 C23 C24 114.0(4) . . . . ?
O3 C22 C23 C42 53.5(5) . . . . ?
N6 C22 C23 C42 171.4(3) . . . . ?
C21 C22 C23 C42 -69.6(5) . . . . ?
C22 C23 C24 C25 3.9(4) . . . . ?
C42 C23 C24 C25 -172.1(4) . . . . ?
C22 C23 C24 C43 179.7(3) . . . . ?
C42 C23 C24 C43 3.7(7) . . . . ?
C22 N6 C25 C26 -176.4(4) . . . . ?
V1 N6 C25 C26 -5.5(6) . . . . ?
C22 N6 C25 C24 -2.0(4) . . . . ?
V1 N6 C25 C24 169.0(2) . . . . ?
C23 C24 C25 N6 -1.2(4) . . . . ?
C43 C24 C25 N6 -177.3(3) . . . . ?
C23 C24 C25 C26 173.4(4) . . . . ?
C43 C24 C25 C26 -2.7(6) . . . . ?
N1 C1 C26 C25 -5.2(7) . . . . ?
C2 C1 C26 C25 168.1(4) . . . . ?
N6 C25 C26 C1 9.4(6) . . . . ?
C24 C25 C26 C1 -164.6(4) . . . . ?
C3 C2 C27 C28 -119.2(5) . . . . ?
C1 C2 C27 C28 68.8(6) . . . . ?
C6 C7 C31 C32A 54.6(10) . . . . ?
C8 C7 C31 C32A -114.9(9) . . . . ?
C6 C7 C31 C32 -65.3(7) . . . . ?
C8 C7 C31 C32 125.2(6) . . . . ?
C9 C10 C33 C34 -87.1(6) . . . . ?
C11 C10 C33 C34 78.7(6) . . . . ?
C14 C15 C37 C38 88.4(5) . . . . ?
C16 C15 C37 C38 -87.8(6) . . . . ?
C20 C19 C39 C40 -87.7(6) . . . . ?
C18 C19 C39 C40 91.7(5) . . . . ?
C23 C24 C43 C44 -94.3(5) . . . . ?
C25 C24 C43 C44 80.9(5) . . . . ?
